data_4511892
loop_
_publ_author_name
'Chen, Wei-Chao'
'Yan, Li-Kai'
'Wu, Cai-Xia'
'Wang, Xin-Long'
'Shao, Kui-Zhan'
'Su, Zhong-Min'
'Wang, En-Bo'

_publ_section_title
;
 Assembly of Keggin-/Dawson-type Polyoxotungstate Clusters with Different
 Metal Units and SeO32--Heteroanion Templates
;
_journal_issue 10
_journal_name_full 'Crystal Growth &amp; Design'
_journal_page_first 5099
_journal_paper_doi 10.1021/cg500719q
_journal_volume 14
_journal_year 2014
_chemical_formula_sum 'C20 H120 K N10 Na O160 Se6 W38 Zr4'
_chemical_formula_weight 10948.29
_chemical_name_systematic
; 
 ? 
;
_space_group_IT_number 2
_symmetry_cell_setting triclinic
_symmetry_space_group_name_Hall '-P 1'
_symmetry_space_group_name_H-M 'P -1'
_atom_sites_solution_primary direct
_atom_sites_solution_secondary difmap
_audit_creation_method SHELXL-97
_cell_angle_alpha 105.483(2)
_cell_angle_beta 95.186(2)
_cell_angle_gamma 94.100(2)
_cell_formula_units_Z 1
_cell_length_a 14.1124(14)
_cell_length_b 15.5421(16)
_cell_length_c 20.970(2)
_cell_measurement_reflns_used 2288
_cell_measurement_temperature 296(2)
_cell_measurement_theta_max 24.7876
_cell_measurement_theta_min 2.2466
_cell_volume 4392.5(8)
_computing_cell_refinement 'RAPID AUTO'
_computing_data_collection 'RAPID AUTO'
_computing_data_reduction 'RAPID AUTO'
_computing_structure_refinement 'SHELXL-97 (Sheldrick, 1997)'
_computing_structure_solution 'SHELXS-97 (Sheldrick, 1990)'
_diffrn_ambient_temperature 296(2)
_diffrn_detector_area_resol_mean 0.01
_diffrn_measured_fraction_theta_full 0.986
_diffrn_measured_fraction_theta_max 0.986
_diffrn_measurement_device_type 'Bruker APEX area-detector diffractometer'
_diffrn_measurement_method '\f and \w scan'
_diffrn_radiation_monochromator graphite
_diffrn_radiation_source 'fine-focus sealed tube'
_diffrn_radiation_type MoK\a
_diffrn_radiation_wavelength 0.71073
_diffrn_reflns_av_R_equivalents 0.0577
_diffrn_reflns_av_sigmaI/netI 0.1158
_diffrn_reflns_limit_h_max 15
_diffrn_reflns_limit_h_min -16
_diffrn_reflns_limit_k_max 18
_diffrn_reflns_limit_k_min -18
_diffrn_reflns_limit_l_max 24
_diffrn_reflns_limit_l_min -24
_diffrn_reflns_number 22955
_diffrn_reflns_theta_full 25.00
_diffrn_reflns_theta_max 25.00
_diffrn_reflns_theta_min 1.87
_diffrn_standards_decay_% none
_diffrn_standards_interval_count 0
_diffrn_standards_interval_time 0
_diffrn_standards_number 0
_exptl_absorpt_coefficient_mu 26.368
_exptl_absorpt_correction_T_max 0.0788
_exptl_absorpt_correction_T_min 0.0707
_exptl_absorpt_correction_type numerical
_exptl_absorpt_process_details 'ABSCOR by T.Higashi    8 March, 1995'
_exptl_crystal_colour colorless
_exptl_crystal_density_diffrn 4.139
_exptl_crystal_density_method 'not measured'
_exptl_crystal_description block
_exptl_crystal_F_000 4796
_exptl_crystal_size_max 0.24
_exptl_crystal_size_mid 0.23
_exptl_crystal_size_min 0.22
_platon_squeeze_details
;
;
_refine_diff_density_max 2.719
_refine_diff_density_min -2.524
_refine_diff_density_rms 0.480
_refine_ls_extinction_method none
_refine_ls_goodness_of_fit_ref 0.978
_refine_ls_hydrogen_treatment constr
_refine_ls_matrix_type full
_refine_ls_number_parameters 1135
_refine_ls_number_reflns 15255
_refine_ls_number_restraints 447
_refine_ls_restrained_S_all 0.968
_refine_ls_R_factor_all 0.1094
_refine_ls_R_factor_gt 0.0571
_refine_ls_shift/su_max 0.017
_refine_ls_shift/su_mean 0.000
_refine_ls_structure_factor_coef Fsqd
_refine_ls_weighting_details 'calc w=1/[\s^2^(Fo^2^)+(0.0526P)^2^+0.0000P] where P=(Fo^2^+2Fc^2^)/3'
_refine_ls_weighting_scheme calc
_refine_ls_wR_factor_gt 0.1189
_refine_ls_wR_factor_ref 0.1355
_reflns_number_gt 9468
_reflns_number_total 15255
_reflns_threshold_expression >2sigma(I)
_cod_data_source_file cg500719q_si_002.cif
_cod_data_source_block 1
_cod_depositor_comments
;
The following automatic conversions were performed:

'_symmetry_cell_setting' value 'Triclinic' changed to 'triclinic'
according to
/home/saulius/struct/COD-crude-data--automatic-downloads/rss-feeds/ACS/lib/dictionaries/cif_core.dic
dictionary named 'cif_core.dic' version 2.4.2 from 2011-04-26.

Automatic conversion script
Id: cif_fix_values 2281 2013-09-26 08:29:07Z andrius 

 Adding full bibliography for 4511888--4511892.cif.
;
_cod_original_cell_volume 4392.4(8)
_cod_original_sg_symbol_H-M P-1
_cod_database_code 4511892

loop_
_symmetry_equiv_pos_as_xyz
'x, y, z'
'-x, -y, -z'

loop_
_atom_site_label
_atom_site_type_symbol
_atom_site_fract_x
_atom_site_fract_y
_atom_site_fract_z
_atom_site_U_iso_or_equiv
_atom_site_adp_type
_atom_site_occupancy
_atom_site_symmetry_multiplicity
_atom_site_calc_flag
_atom_site_refinement_flags
W1 W 0.48564(7) -0.31574(6) -0.28139(5) 0.0200(2) Uani 1 1 d .
W2 W 0.51499(7) -0.79449(6) -0.33073(5) 0.0199(2) Uani 1 1 d .
W3 W 0.55958(7) -0.71206(6) -0.46323(5) 0.0206(2) Uani 1 1 d .
W4 W 0.59373(7) -0.57496(6) -0.20290(5) 0.0169(2) Uani 1 1 d .
W5 W 0.44416(7) -0.39602(6) -0.14570(5) 0.0187(2) Uani 1 1 d U
W6 W 0.72562(7) -0.77521(6) -0.20771(5) 0.0202(2) Uani 1 1 d .
W7 W 0.88386(7) -0.32879(7) -0.05902(5) 0.0210(2) Uani 1 1 d .
W8 W 1.00370(7) -0.62093(7) -0.37389(5) 0.0248(3) Uani 1 1 d .
W9 W 0.95328(8) -0.69885(7) -0.22680(5) 0.0247(3) Uani 1 1 d .
W10 W 0.80170(8) -0.62521(7) -0.48196(5) 0.0237(3) Uani 1 1 d U
W11 W 0.90557(7) -0.46771(6) -0.23304(5) 0.0196(2) Uani 1 1 d .
W12 W 0.71852(8) -0.18632(6) -0.00572(5) 0.0221(3) Uani 1 1 d .
W13 W 0.64506(8) -0.90979(6) -0.45339(5) 0.0225(2) Uani 1 1 d .
W14 W 0.84882(8) -0.90208(6) -0.32573(5) 0.0233(3) Uani 1 1 d .
W15 W 0.93046(7) -0.22242(7) -0.19591(5) 0.0238(3) Uani 1 1 d .
W16 W 0.75459(8) -0.08670(6) -0.14549(5) 0.0233(3) Uani 1 1 d U
W17 W 0.72784(8) -0.22852(6) -0.30368(5) 0.0217(2) Uani 1 1 d .
W18 W 0.51215(8) -0.17162(7) -0.12385(5) 0.0233(3) Uani 1 1 d .
W19 W 0.88979(8) -0.82228(7) -0.47265(5) 0.0248(3) Uani 1 1 d .
Se1 Se 0.46228(18) -0.36039(15) 0.06293(12) 0.0212(6) Uani 1 1 d .
Se2 Se 0.75554(17) -0.68254(15) -0.33747(11) 0.0173(5) Uani 1 1 d .
Se3 Se 0.69359(16) -0.33852(14) -0.17999(11) 0.0157(5) Uani 1 1 d .
Zr1 Zr 0.66270(16) -0.48116(14) -0.35032(11) 0.0153(5) Uani 1 1 d .
Zr2 Zr 0.65763(17) -0.42169(15) -0.02616(11) 0.0184(5) Uani 1 1 d .
O1 O 0.9053(10) -0.8680(9) -0.3962(7) 0.016(3) Uani 1 1 d U
O2 O 0.6795(11) -0.2826(10) 0.0234(8) 0.022(4) Uani 1 1 d U
O3 O 0.9526(10) -0.8238(9) -0.2653(7) 0.012(3) Uani 1 1 d U
O4 O 0.6883(13) -0.7914(12) -0.1379(8) 0.035(5) Uani 1 1 d .
O5 O 0.6626(10) -0.4989(9) -0.1325(7) 0.015(3) Uani 1 1 d U
O6 O 0.4041(11) -0.3115(10) -0.3437(7) 0.022(4) Uani 1 1 d U
O7 O 0.9668(11) -0.5196(10) -0.3116(7) 0.020(4) Uani 1 1 d .
O8 O 0.7681(13) 0.0294(11) -0.1193(8) 0.034(4) Uani 1 1 d U
O9 O 0.6770(12) -0.6907(10) -0.4964(8) 0.031(4) Uani 1 1 d .
O10 O 0.9252(10) -0.2549(9) -0.1174(7) 0.018(4) Uani 1 1 d U
O11 O 0.4778(11) -0.7554(9) -0.4078(7) 0.019(4) Uani 1 1 d U
O12 O 0.9342(10) -0.3505(10) -0.2393(7) 0.020(4) Uani 1 1 d U
O13 O 0.3399(10) -0.4356(10) -0.1266(8) 0.022(4) Uani 1 1 d .
O14 O 0.8078(10) -0.4081(10) -0.0302(8) 0.019(4) Uani 1 1 d .
O15 O 1.0009(11) -0.7394(10) -0.4335(7) 0.020(4) Uani 1 1 d U
O16 O 0.5206(12) -0.6815(11) -0.2767(8) 0.028(4) Uani 1 1 d U
O17 O 0.8493(11) -0.2257(10) -0.0016(8) 0.024(4) Uani 1 1 d U
O18 O 0.5785(11) -0.8407(10) -0.4981(7) 0.019(4) Uani 1 1 d U
O19 O 0.7338(11) -0.9307(9) -0.3837(7) 0.017(4) Uani 1 1 d U
O20 O 0.5942(11) -0.2417(10) -0.2940(8) 0.022(4) Uani 1 1 d U
O21 O 1.1199(11) -0.5864(10) -0.3753(8) 0.024(4) Uani 1 1 d U
O22 O 0.6602(11) -0.7520(10) -0.3799(8) 0.024(4) Uani 1 1 d U
O23 O 0.5542(12) -0.9003(10) -0.3943(8) 0.027(4) Uani 1 1 d .
O24 O 0.4095(12) -0.3786(10) -0.2333(8) 0.029(4) Uani 1 1 d .
O25 O 0.6153(11) -0.8202(9) -0.2694(8) 0.022(4) Uani 1 1 d U
O26 O 0.8873(12) -1.0032(10) -0.3295(8) 0.031(4) Uani 1 1 d .
O27 O 0.4788(12) -0.6982(11) -0.5247(8) 0.031(4) Uani 1 1 d .
O28 O 0.9021(11) -0.5853(11) -0.2201(8) 0.026(4) Uani 1 1 d U
O29 O 0.7266(11) -0.2005(10) -0.3756(8) 0.024(4) Uani 1 1 d U
O30 O 0.6203(12) -0.1093(11) -0.1476(8) 0.032(4) Uani 1 1 d U
O31 O 0.9382(12) -0.5832(10) -0.4435(8) 0.029(4) Uani 1 1 d .
O32 O 0.7659(12) -0.1176(10) -0.0663(8) 0.030(4) Uani 1 1 d .
O33 O 0.8046(10) -0.7525(9) -0.2958(7) 0.015(3) Uani 1 1 d U
O34 O 0.4358(11) -0.2707(11) -0.1119(8) 0.025(4) Uani 1 1 d U
O35 O 0.4591(11) -0.2082(10) -0.2135(7) 0.022(4) Uani 1 1 d U
O36 O 0.6924(11) -0.6608(9) -0.2093(7) 0.018(4) Uani 1 1 d .
O37 O 0.7329(12) -0.1093(11) -0.2397(8) 0.030(4) Uani 1 1 d U
O38 O 0.7274(12) -0.3104(9) -0.0963(7) 0.022(4) Uani 1 1 d .
O39 O 0.8314(10) -0.6920(9) -0.3954(7) 0.014(3) Uani 1 1 d U
O40 O 0.5779(10) -0.3109(9) -0.1806(7) 0.011(3) Uani 1 1 d .
O41 O 0.6214(12) -1.0154(10) -0.5048(8) 0.031(4) Uani 1 1 d .
O42 O 0.4880(11) -0.5085(10) -0.1948(7) 0.022(4) Uani 1 1 d .
O43 O 0.8656(11) -0.2190(10) -0.2797(8) 0.024(4) Uani 1 1 d U
O44 O 0.7623(11) -0.5372(10) -0.4152(7) 0.021(4) Uani 1 1 d U
O45 O 0.8870(12) -0.1093(10) -0.1588(8) 0.029(4) Uani 1 1 d .
O46 O 0.6309(11) -0.5360(10) -0.2700(7) 0.021(4) Uani 1 1 d U
O47 O 0.5457(11) -0.4161(10) -0.3176(8) 0.025(4) Uani 1 1 d U
O48 O 0.7243(11) -0.3522(10) -0.3301(8) 0.024(4) Uani 1 1 d U
O49 O 0.9939(12) -0.3370(12) -0.0215(9) 0.037(5) Uani 1 1 d .
O50 O 0.7943(10) -0.4812(9) -0.2791(8) 0.018(4) Uani 1 1 d U
O51 O 0.7596(11) -0.8721(10) -0.4808(8) 0.028(4) Uani 1 1 d .
O52 O 0.5860(12) -0.6035(11) -0.4032(8) 0.030(4) Uani 1 1 d .
O53 O 0.5607(12) -0.4152(11) 0.0493(8) 0.031(4) Uani 1 1 d .
O54 O 0.3702(11) -0.4417(10) 0.0306(8) 0.023(4) Uani 1 1 d .
O55 O 1.0042(12) -0.6774(11) -0.3051(7) 0.030(4) Uani 1 1 d .
O56 O 0.5343(11) -0.3947(10) -0.0773(7) 0.019(4) Uani 1 1 d U
O57 O 0.4108(11) -0.8434(10) -0.3152(8) 0.028(4) Uani 1 1 d .
O58 O 0.7982(13) -0.5834(12) -0.5477(9) 0.043(5) Uani 1 1 d U
O59 O 0.7784(12) -0.8839(10) -0.2502(8) 0.029(4) Uani 1 1 d U
O60 O 0.4498(12) -0.0823(12) -0.0899(9) 0.036(5) Uani 1 1 d .
O61 O 0.7506(11) -0.2487(10) -0.1968(7) 0.022(4) Uani 1 1 d .
O62 O 0.7282(12) -0.1003(10) 0.0659(8) 0.031(4) Uani 1 1 d U
O63 O 0.8537(11) -0.7405(10) -0.5200(7) 0.024(4) Uani 1 1 d U
O64 O 1.0497(12) -0.1858(11) -0.1968(9) 0.039(5) Uani 1 1 d U
O65 O 0.8757(11) -0.4210(10) -0.1465(8) 0.026(4) Uani 1 1 d .
O66 O 0.8564(11) -0.7256(10) -0.1730(7) 0.020(4) Uani 1 1 d U
O67 O 0.5975(12) -0.1775(10) -0.0479(8) 0.030(4) Uani 1 1 d .
O68 O 0.5328(11) -0.6484(10) -0.1461(7) 0.018(4) Uani 1 1 d U
O69 O 1.0535(12) -0.4493(12) -0.1841(9) 0.040(5) Uani 1 1 d U
O70 O 1.0490(14) -0.6748(12) -0.1697(10) 0.047(6) Uani 1 1 d .
O71 O 0.9387(13) -0.8986(12) -0.5315(9) 0.041(5) Uani 1 1 d U
N1 N 0.4073(17) 0.0225(15) 0.3037(12) 0.049(7) Uani 1 1 d .
H1D H 0.3574 0.0496 0.2913 0.058 Uiso 1 1 calc R
H1E H 0.3842 -0.0296 0.3102 0.058 Uiso 1 1 calc R
N2 N 0.9183(16) -0.3788(17) -0.3893(12) 0.050(7) Uani 1 1 d .
H2D H 0.9014 -0.3384 -0.3538 0.061 Uiso 1 1 calc R
H2E H 0.8962 -0.4335 -0.3870 0.061 Uiso 1 1 calc R
N3 N 1.248(4) -0.171(3) 0.007(2) 0.18(2) Uani 1 1 d .
H3D H 1.3088 -0.1588 0.0266 0.211 Uiso 1 1 calc R
H3E H 1.2096 -0.1524 0.0386 0.211 Uiso 1 1 calc R
N5 N 0.302(3) -0.717(3) -0.177(2) 0.135(15) Uani 1 1 d U
H5D H 0.3619 -0.7344 -0.1761 0.162 Uiso 1 1 calc R
H5E H 0.2977 -0.6793 -0.1366 0.162 Uiso 1 1 calc R
N6 N 0.757(3) -1.156(2) -0.5532(18) 0.112(13) Uani 1 1 d U
H6D H 0.7811 -1.1403 -0.5871 0.134 Uiso 1 1 calc R
H6E H 0.6999 -1.1340 -0.5490 0.134 Uiso 1 1 calc R
C1 C 0.459(2) 0.081(2) 0.3679(15) 0.058(9) Uani 1 1 d U
H1A H 0.4167 0.0913 0.4017 0.087 Uiso 1 1 calc R
H1B H 0.4824 0.1378 0.3616 0.087 Uiso 1 1 calc R
H1C H 0.5126 0.0525 0.3815 0.087 Uiso 1 1 calc R
C2 C 0.472(3) 0.003(2) 0.2483(16) 0.073(11) Uani 1 1 d .
H2A H 0.4368 -0.0357 0.2085 0.109 Uiso 1 1 calc R
H2B H 0.5256 -0.0255 0.2615 0.109 Uiso 1 1 calc R
H2C H 0.4946 0.0584 0.2400 0.109 Uiso 1 1 calc R
C3 C 1.022(2) -0.374(2) -0.3834(17) 0.071(11) Uani 1 1 d U
H3A H 1.0455 -0.3841 -0.3420 0.106 Uiso 1 1 calc R
H3B H 1.0473 -0.3152 -0.3846 0.106 Uiso 1 1 calc R
H3C H 1.0417 -0.4183 -0.4197 0.106 Uiso 1 1 calc R
C4 C 0.867(2) -0.363(3) -0.4530(16) 0.076(12) Uani 1 1 d .
H4A H 0.7989 -0.3669 -0.4509 0.114 Uiso 1 1 calc R
H4B H 0.8811 -0.4070 -0.4915 0.114 Uiso 1 1 calc R
H4C H 0.8882 -0.3039 -0.4560 0.114 Uiso 1 1 calc R
C5 C 1.228(3) -0.269(3) -0.020(2) 0.119(17) Uani 1 1 d U
H5A H 1.2322 -0.2962 0.0161 0.178 Uiso 1 1 calc R
H5B H 1.2748 -0.2910 -0.0494 0.178 Uiso 1 1 calc R
H5C H 1.1656 -0.2830 -0.0439 0.178 Uiso 1 1 calc R
C6 C 1.236(4) -0.117(4) -0.042(3) 0.16(2) Uani 1 1 d U
H6A H 1.2500 -0.0542 -0.0198 0.244 Uiso 1 1 calc R
H6B H 1.1709 -0.1277 -0.0632 0.244 Uiso 1 1 calc R
H6C H 1.2783 -0.1341 -0.0758 0.244 Uiso 1 1 calc R
C9 C 0.289(3) -0.667(2) -0.2288(18) 0.081(12) Uani 1 1 d U
H9A H 0.3347 -0.6146 -0.2175 0.121 Uiso 1 1 calc R
H9B H 0.2255 -0.6484 -0.2305 0.121 Uiso 1 1 calc R
H9C H 0.2985 -0.7048 -0.2716 0.121 Uiso 1 1 calc R
C10 C 0.240(4) -0.791(4) -0.185(3) 0.17(2) Uani 1 1 d U
H10A H 0.2634 -0.8268 -0.1569 0.248 Uiso 1 1 calc R
H10B H 0.2326 -0.8263 -0.2306 0.248 Uiso 1 1 calc R
H10C H 0.1786 -0.7731 -0.1727 0.248 Uiso 1 1 calc R
C11 C 0.739(5) -1.265(5) -0.573(3) 0.23(3) Uani 1 1 d U
H11A H 0.6958 -1.2858 -0.6135 0.348 Uiso 1 1 calc R
H11B H 0.7116 -1.2832 -0.5380 0.348 Uiso 1 1 calc R
H11C H 0.7986 -1.2900 -0.5799 0.348 Uiso 1 1 calc R
C12 C 0.820(3) -1.113(3) -0.4922(19) 0.088(13) Uani 1 1 d U
H12A H 0.8302 -1.0496 -0.4873 0.133 Uiso 1 1 calc R
H12B H 0.8808 -1.1377 -0.4947 0.133 Uiso 1 1 calc R
H12C H 0.7921 -1.1230 -0.4546 0.133 Uiso 1 1 calc R
O1W O 0.6030(13) -0.4430(11) -0.4412(8) 0.034(5) Uani 1 1 d .
O2W O 0.7375(12) -0.4366(11) 0.0703(8) 0.029(4) Uani 1 1 d U
K1 K 1.0828(14) -0.5037(12) -0.0707(9) 0.083(6) Uani 0.50 1 d P
Na1 Na 0.8883(14) -0.5754(14) -0.0651(10) 0.036(5) Uani 0.50 1 d P
O3W O 1.011(2) -0.150(2) -0.3508(16) 0.045(9) Uani 0.60 1 d PU
O4W O 0.447(2) -0.107(2) 0.0554(16) 0.042(9) Uani 0.55 1 d PU
O5W O 1.225(4) -0.219(4) -0.280(3) 0.048(15) Uani 0.35 1 d PU
O6W O 0.619(3) -0.434(2) -0.6659(18) 0.052(10) Uani 0.55 1 d PU
O7W O 0.869(3) -1.142(3) -0.645(2) 0.033(13) Uani 0.35 1 d PU
O8W O 0.553(3) -0.171(3) 0.152(2) 0.037(12) Uani 0.40 1 d PU
O9W O 1.1969(17) -0.4379(16) -0.2607(12) 0.052(7) Uani 0.80 1 d PU
O10W O 0.6301(19) -0.4934(18) -0.5677(13) 0.044(7) Uani 0.70 1 d PU
O11W O 0.948(3) -0.019(2) 0.0700(18) 0.054(10) Uani 0.55 1 d PU
O12W O 1.047(3) -0.088(3) 0.020(2) 0.052(11) Uani 0.50 1 d PU
O13W O 1.015(4) -0.119(3) 0.115(3) 0.045(15) Uani 0.35 1 d PU
O14W O 0.692(5) 0.022(5) 0.185(4) 0.065(18) Uani 0.30 1 d PU

loop_
_atom_site_aniso_label
_atom_site_aniso_U_11
_atom_site_aniso_U_22
_atom_site_aniso_U_33
_atom_site_aniso_U_23
_atom_site_aniso_U_13
_atom_site_aniso_U_12
W1 0.0219(6) 0.0214(5) 0.0198(6) 0.0076(4) 0.0074(5) 0.0096(4)
W2 0.0208(6) 0.0173(5) 0.0198(6) 0.0015(4) 0.0037(5) 0.0012(4)
W3 0.0224(6) 0.0219(5) 0.0162(6) 0.0028(4) 0.0008(5) 0.0049(4)
W4 0.0211(6) 0.0153(5) 0.0147(5) 0.0025(4) 0.0076(4) 0.0025(4)
W5 0.0179(6) 0.0222(5) 0.0172(6) 0.0055(4) 0.0071(5) 0.0047(4)
W6 0.0240(6) 0.0181(5) 0.0197(6) 0.0056(4) 0.0052(5) 0.0058(4)
W7 0.0188(6) 0.0236(5) 0.0199(6) 0.0044(4) 0.0043(5) 0.0010(4)
W8 0.0202(6) 0.0292(6) 0.0251(6) 0.0041(5) 0.0107(5) 0.0059(5)
W9 0.0241(6) 0.0227(6) 0.0262(6) 0.0040(5) 0.0033(5) 0.0049(5)
W10 0.0288(6) 0.0267(6) 0.0185(6) 0.0061(4) 0.0130(5) 0.0101(5)
W11 0.0187(6) 0.0200(5) 0.0201(6) 0.0036(4) 0.0064(5) 0.0048(4)
W12 0.0275(6) 0.0187(5) 0.0178(6) -0.0002(4) 0.0051(5) 0.0028(4)
W13 0.0261(6) 0.0189(5) 0.0192(6) -0.0011(4) 0.0019(5) 0.0053(4)
W14 0.0254(6) 0.0186(5) 0.0250(6) 0.0027(4) 0.0025(5) 0.0087(4)
W15 0.0212(6) 0.0225(6) 0.0284(6) 0.0073(5) 0.0085(5) -0.0014(4)
W16 0.0295(6) 0.0156(5) 0.0249(6) 0.0045(4) 0.0074(5) 0.0016(4)
W17 0.0278(6) 0.0179(5) 0.0223(6) 0.0077(4) 0.0098(5) 0.0043(4)
W18 0.0247(6) 0.0204(5) 0.0248(6) 0.0029(4) 0.0094(5) 0.0071(4)
W19 0.0253(6) 0.0255(6) 0.0230(6) 0.0013(4) 0.0102(5) 0.0100(5)
Se1 0.0238(15) 0.0209(13) 0.0219(14) 0.0085(10) 0.0090(12) 0.0041(11)
Se2 0.0186(14) 0.0173(12) 0.0166(13) 0.0037(10) 0.0065(11) 0.0048(10)
Se3 0.0166(13) 0.0155(12) 0.0153(13) 0.0034(9) 0.0048(11) 0.0034(10)
Zr1 0.0184(13) 0.0160(12) 0.0126(12) 0.0040(9) 0.0056(10) 0.0036(10)
Zr2 0.0163(13) 0.0241(13) 0.0139(13) 0.0010(10) 0.0082(11) 0.0037(10)
O1 0.016(5) 0.018(5) 0.015(5) 0.001(4) 0.008(4) 0.004(4)
O2 0.023(7) 0.022(7) 0.022(7) 0.001(6) 0.008(6) 0.012(6)
O3 0.009(5) 0.011(5) 0.014(5) 0.003(4) -0.004(4) 0.004(4)
O4 0.040(12) 0.050(12) 0.017(10) 0.012(9) -0.004(9) 0.014(9)
O5 0.007(7) 0.012(6) 0.026(7) 0.005(5) 0.004(6) -0.003(5)
O6 0.026(7) 0.029(6) 0.018(6) 0.010(5) 0.013(5) 0.012(5)
O7 0.021(10) 0.026(9) 0.013(9) 0.004(7) 0.009(8) -0.001(7)
O8 0.043(8) 0.026(7) 0.035(8) 0.008(6) 0.016(7) 0.007(6)
O9 0.037(11) 0.026(10) 0.028(10) 0.003(8) 0.009(9) 0.003(8)
O10 0.017(7) 0.020(7) 0.015(7) 0.003(5) 0.006(6) -0.003(6)
O11 0.019(7) 0.012(6) 0.020(7) -0.005(5) -0.003(6) 0.004(6)
O12 0.015(7) 0.023(7) 0.024(7) 0.012(6) 0.004(6) 0.005(6)
O13 0.011(9) 0.027(9) 0.032(10) 0.012(8) 0.011(8) -0.002(7)
O14 0.013(9) 0.018(9) 0.028(10) 0.013(7) -0.004(8) -0.001(7)
O15 0.022(6) 0.019(6) 0.020(6) 0.004(5) 0.016(5) -0.001(5)
O16 0.032(8) 0.027(7) 0.022(7) 0.003(6) -0.006(6) 0.002(6)
O17 0.017(7) 0.023(7) 0.027(8) 0.002(6) -0.005(6) -0.003(6)
O18 0.020(4) 0.019(4) 0.019(4) 0.0053(14) 0.0019(11) 0.0020(11)
O19 0.021(7) 0.006(6) 0.019(7) -0.004(5) 0.000(6) -0.002(5)
O20 0.013(7) 0.021(7) 0.028(7) -0.002(6) -0.001(6) 0.008(6)
O21 0.021(7) 0.018(7) 0.032(8) 0.003(6) 0.009(6) 0.004(6)
O22 0.024(4) 0.024(4) 0.024(4) 0.0064(14) 0.0030(11) 0.0023(11)
O23 0.032(11) 0.015(9) 0.035(11) 0.003(7) 0.017(9) 0.008(7)
O24 0.039(11) 0.020(9) 0.021(10) 0.000(7) -0.009(9) 0.000(8)
O25 0.027(8) 0.013(7) 0.024(7) -0.001(6) 0.007(6) 0.001(6)
O26 0.037(11) 0.024(10) 0.036(11) 0.006(8) 0.024(9) 0.018(8)
O27 0.038(12) 0.033(10) 0.023(10) 0.008(8) 0.008(9) 0.008(9)
O28 0.017(7) 0.035(8) 0.025(7) 0.005(6) 0.010(6) 0.006(6)
O29 0.025(7) 0.018(7) 0.030(8) 0.008(6) -0.001(6) 0.001(6)
O30 0.027(8) 0.034(8) 0.031(8) 0.001(6) 0.009(7) 0.006(6)
O31 0.032(11) 0.025(10) 0.033(11) 0.005(8) 0.018(9) 0.011(8)
O32 0.037(11) 0.022(9) 0.025(10) 0.002(8) -0.006(9) -0.003(8)
O33 0.021(7) 0.010(6) 0.015(7) -0.002(5) 0.006(6) 0.009(5)
O34 0.029(10) 0.034(7) 0.017(9) 0.015(7) 0.004(8) 0.005(8)
O35 0.032(8) 0.023(7) 0.014(7) 0.006(6) 0.010(6) 0.012(6)
O36 0.020(9) 0.016(8) 0.019(9) 0.007(7) 0.009(7) -0.003(7)
O37 0.029(8) 0.030(8) 0.035(6) 0.011(6) 0.006(7) 0.012(6)
O38 0.038(11) 0.013(8) 0.012(9) 0.001(7) 0.001(8) 0.002(7)
O39 0.009(6) 0.018(6) 0.014(6) 0.001(5) 0.003(5) 0.007(5)
O40 0.007(8) 0.012(8) 0.017(9) 0.008(6) -0.004(7) -0.001(6)
O41 0.035(11) 0.017(9) 0.039(11) 0.003(8) 0.004(9) 0.005(8)
O42 0.013(9) 0.036(10) 0.015(9) 0.003(7) -0.003(7) 0.006(7)
O43 0.030(8) 0.018(7) 0.020(7) 0.000(6) 0.003(6) 0.007(6)
O44 0.017(7) 0.029(7) 0.015(7) 0.003(6) -0.004(6) 0.007(6)
O45 0.043(12) 0.014(9) 0.027(10) 0.002(7) 0.002(9) 0.000(8)
O46 0.020(7) 0.029(7) 0.021(7) 0.013(6) 0.012(6) 0.006(6)
O47 0.024(7) 0.032(7) 0.018(7) 0.003(6) 0.007(6) 0.012(6)
O48 0.021(7) 0.026(7) 0.022(7) 0.002(6) 0.000(6) 0.010(6)
O49 0.021(11) 0.045(12) 0.041(12) 0.007(9) -0.002(9) -0.007(9)
O50 0.012(6) 0.014(6) 0.030(6) 0.006(5) 0.009(5) 0.006(5)
O51 0.020(10) 0.028(10) 0.028(10) -0.002(8) -0.009(8) 0.002(8)
O52 0.032(11) 0.032(10) 0.025(10) 0.000(8) 0.009(9) 0.007(8)
O53 0.030(11) 0.031(10) 0.028(11) -0.005(8) 0.017(9) 0.005(8)
O54 0.033(11) 0.015(9) 0.024(10) 0.011(7) -0.006(8) 0.005(7)
O55 0.041(12) 0.039(11) 0.011(9) 0.004(8) 0.005(8) 0.018(9)
O56 0.019(4) 0.019(4) 0.019(4) 0.0051(14) 0.0024(11) 0.0023(11)
O57 0.021(10) 0.018(9) 0.035(11) -0.011(7) 0.009(8) -0.002(7)
O58 0.038(12) 0.046(12) 0.053(12) 0.025(10) 0.010(10) 0.009(9)
O59 0.044(8) 0.016(7) 0.030(8) 0.010(6) 0.003(7) 0.009(6)
O60 0.021(10) 0.047(12) 0.035(12) 0.000(9) -0.005(9) 0.013(9)
O61 0.015(9) 0.035(10) 0.014(9) 0.004(7) 0.008(7) 0.000(7)
O62 0.035(8) 0.020(7) 0.037(8) 0.005(6) 0.008(7) -0.001(6)
O63 0.028(8) 0.025(7) 0.018(7) 0.000(6) 0.012(6) 0.006(6)
O64 0.034(8) 0.031(8) 0.049(9) 0.012(7) -0.003(7) -0.007(7)
O65 0.021(10) 0.024(9) 0.034(11) 0.007(8) 0.009(8) 0.002(7)
O66 0.025(6) 0.027(6) 0.012(6) 0.011(5) 0.004(5) 0.004(5)
O67 0.039(12) 0.025(10) 0.033(11) 0.019(8) 0.008(9) 0.018(8)
O68 0.019(7) 0.021(7) 0.014(7) 0.005(6) 0.006(6) 0.000(6)
O69 0.023(8) 0.051(8) 0.045(9) 0.012(7) 0.002(7) 0.004(7)
O70 0.045(13) 0.034(12) 0.055(14) 0.002(10) -0.007(11) 0.007(10)
O71 0.043(9) 0.035(8) 0.041(8) -0.001(7) 0.010(7) 0.011(7)
N1 0.042(16) 0.032(14) 0.058(18) -0.001(12) -0.034(14) 0.017(12)
N2 0.032(15) 0.065(18) 0.060(18) 0.021(14) 0.034(14) -0.003(13)
N3 0.23(6) 0.07(3) 0.20(5) -0.01(3) 0.01(4) 0.02(3)
N5 0.128(17) 0.139(17) 0.132(17) 0.025(10) 0.013(10) 0.019(10)
N6 0.105(15) 0.112(15) 0.113(15) 0.022(10) 0.008(10) 0.019(10)
C1 0.063(13) 0.051(12) 0.058(12) 0.017(9) -0.004(9) 0.003(9)
C2 0.10(3) 0.04(2) 0.06(3) -0.005(17) 0.01(2) -0.01(2)
C3 0.064(13) 0.078(13) 0.073(13) 0.021(9) 0.024(9) 0.006(9)
C4 0.05(2) 0.14(4) 0.05(2) 0.05(2) 0.01(2) 0.00(2)
C5 0.120(19) 0.117(19) 0.117(19) 0.026(10) 0.013(10) 0.018(10)
C6 0.16(3) 0.16(3) 0.16(3) 0.048(12) 0.017(10) 0.015(10)
C9 0.077(14) 0.079(14) 0.081(14) 0.011(9) 0.025(10) 0.000(9)
C10 0.17(3) 0.17(3) 0.16(3) 0.048(12) 0.022(10) 0.014(10)
C11 0.23(4) 0.23(4) 0.23(4) 0.067(14) 0.026(11) 0.025(11)
C12 0.089(16) 0.092(15) 0.084(15) 0.022(10) 0.010(10) 0.011(10)
O1W 0.046(12) 0.034(11) 0.022(10) 0.012(8) -0.013(9) 0.003(9)
O2W 0.038(8) 0.036(8) 0.013(7) 0.009(6) -0.007(6) 0.008(6)
K1 0.099(15) 0.077(13) 0.079(13) 0.022(10) 0.016(11) 0.029(11)
Na1 0.031(13) 0.040(13) 0.040(14) 0.012(10) 0.009(11) 0.016(10)
O3W 0.055(12) 0.044(11) 0.046(12) 0.023(9) 0.013(9) 0.016(9)
O4W 0.047(12) 0.043(12) 0.034(12) 0.011(9) 0.000(9) 0.006(9)
O5W 0.037(17) 0.054(17) 0.048(17) 0.005(10) 0.007(10) 0.006(10)
O6W 0.053(13) 0.047(13) 0.053(13) 0.010(9) 0.000(9) 0.014(9)
O7W 0.033(15) 0.038(15) 0.030(15) 0.011(10) 0.001(10) 0.003(9)
O8W 0.038(14) 0.032(14) 0.038(14) 0.005(9) 0.005(9) -0.005(9)
O9W 0.041(10) 0.051(10) 0.054(10) 0.004(8) -0.001(8) -0.004(8)
O10W 0.048(11) 0.051(11) 0.032(10) 0.006(8) 0.001(8) 0.019(8)
O11W 0.054(10) 0.054(10) 0.054(10) 0.015(3) 0.0061(15) 0.0052(14)
O12W 0.046(14) 0.050(14) 0.056(14) 0.012(9) -0.002(9) -0.004(9)
O13W 0.046(17) 0.045(17) 0.044(17) 0.014(10) 0.011(10) -0.010(10)
O14W 0.065(18) 0.065(18) 0.065(18) 0.018(5) 0.007(2) 0.007(2)

loop_
_atom_type_symbol
_atom_type_description
_atom_type_scat_dispersion_real
_atom_type_scat_dispersion_imag
_atom_type_scat_source
C C 0.0033 0.0016 'International Tables Vol C Tables 4.2.6.8 and 6.1.1.4'
H H 0.0000 0.0000 'International Tables Vol C Tables 4.2.6.8 and 6.1.1.4'
N N 0.0061 0.0033 'International Tables Vol C Tables 4.2.6.8 and 6.1.1.4'
O O 0.0106 0.0060 'International Tables Vol C Tables 4.2.6.8 and 6.1.1.4'
W W -0.8490 6.8722 'International Tables Vol C Tables 4.2.6.8 and 6.1.1.4'
Se Se -0.0929 2.2259 'International Tables Vol C Tables 4.2.6.8 and 6.1.1.4'
Zr Zr -2.9673 0.5597 'International Tables Vol C Tables 4.2.6.8 and 6.1.1.4'
K K 0.2009 0.2494 'International Tables Vol C Tables 4.2.6.8 and 6.1.1.4'
Na Na 0.0362 0.0249 'International Tables Vol C Tables 4.2.6.8 and 6.1.1.4'

loop_
_geom_angle_atom_site_label_1
_geom_angle_atom_site_label_2
_geom_angle_atom_site_label_3
_geom_angle
_geom_angle_site_symmetry_1
_geom_angle_site_symmetry_3
O6 W1 O47 103.6(7) . .
O6 W1 O24 100.7(7) . .
O47 W1 O24 92.3(7) . .
O6 W1 O20 102.4(7) . .
O47 W1 O20 89.1(7) . .
O24 W1 O20 155.8(7) . .
O6 W1 O35 99.0(7) . .
O47 W1 O35 157.4(7) . .
O24 W1 O35 83.9(6) . .
O20 W1 O35 85.5(6) . .
O6 W1 O40 169.1(6) . .
O47 W1 O40 85.4(6) . .
O24 W1 O40 72.4(6) . .
O20 W1 O40 83.7(6) . .
O35 W1 O40 72.1(6) . .
O57 W2 O16 102.5(7) . .
O57 W2 O11 103.5(7) . .
O16 W2 O11 91.7(6) . .
O57 W2 O25 105.6(7) . .
O16 W2 O25 89.1(7) . .
O11 W2 O25 150.0(6) . .
O57 W2 O23 97.9(7) . .
O16 W2 O23 159.5(7) . .
O11 W2 O23 85.4(6) . .
O25 W2 O23 83.5(6) . .
O57 W2 O22 166.0(6) . .
O16 W2 O22 90.4(6) . .
O11 W2 O22 70.1(6) . .
O25 W2 O22 79.9(6) . .
O23 W2 O22 69.6(6) . .
O27 W3 O52 106.4(8) . .
O27 W3 O9 101.4(8) . .
O52 W3 O9 87.8(7) . .
O27 W3 O11 102.0(7) . .
O52 W3 O11 92.5(7) . .
O9 W3 O11 155.5(7) . .
O27 W3 O18 101.0(7) . .
O52 W3 O18 152.5(7) . .
O9 W3 O18 84.8(6) . .
O11 W3 O18 83.7(6) . .
O27 W3 O22 171.8(7) . .
O52 W3 O22 80.3(7) . .
O9 W3 O22 83.3(6) . .
O11 W3 O22 72.6(6) . .
O18 W3 O22 72.6(6) . .
O46 W4 O5 102.4(7) . .
O46 W4 O42 93.6(7) . .
O5 W4 O42 93.4(6) . .
O46 W4 O36 93.1(6) . .
O5 W4 O36 90.9(6) . .
O42 W4 O36 171.0(6) . .
O46 W4 O68 164.4(6) . .
O5 W4 O68 93.0(6) . .
O42 W4 O68 87.8(6) . .
O36 W4 O68 84.1(6) . .
O46 W4 O16 85.2(7) . .
O5 W4 O16 169.5(6) . .
O42 W4 O16 93.3(6) . .
O36 W4 O16 81.3(6) . .
O68 W4 O16 79.2(6) . .
O13 W5 O56 106.6(7) . .
O13 W5 O34 99.6(7) . .
O56 W5 O34 91.4(7) . .
O13 W5 O42 99.6(7) . .
O56 W5 O42 87.6(6) . .
O34 W5 O42 160.2(7) . .
O13 W5 O24 102.9(7) . .
O56 W5 O24 150.4(7) . .
O34 W5 O24 85.9(6) . .
O42 W5 O24 85.2(6) . .
O13 W5 O40 167.1(6) . .
O56 W5 O40 82.5(6) . .
O34 W5 O40 70.6(6) . .
O42 W5 O40 89.7(6) . .
O24 W5 O40 68.7(6) . .
O4 W6 O36 105.3(7) . .
O4 W6 O25 101.3(8) . .
O36 W6 O25 85.9(6) . .
O4 W6 O59 105.5(8) . .
O36 W6 O59 149.1(6) . .
O25 W6 O59 86.3(7) . .
O4 W6 O66 98.8(7) . .
O36 W6 O66 90.5(6) . .
O25 W6 O66 159.8(6) . .
O59 W6 O66 86.7(7) . .
O4 W6 O33 169.9(7) . .
O36 W6 O33 78.9(5) . .
O25 W6 O33 88.1(6) . .
O59 W6 O33 71.0(6) . .
O66 W6 O33 71.7(6) . .
O49 W7 O14 101.7(7) . .
O49 W7 O17 101.4(7) . .
O14 W7 O17 96.1(7) . .
O49 W7 O10 98.2(7) . .
O14 W7 O10 158.2(6) . .
O17 W7 O10 88.6(6) . .
O49 W7 O65 103.2(8) . .
O14 W7 O65 88.2(6) . .
O17 W7 O65 153.6(7) . .
O10 W7 O65 78.6(6) . .
O49 W7 O38 172.4(7) . .
O14 W7 O38 74.9(6) . .
O17 W7 O38 72.5(6) . .
O10 W7 O38 86.3(6) . .
O65 W7 O38 83.6(6) . .
O49 W7 K1 40.2(6) . .
O14 W7 K1 86.8(5) . .
O17 W7 K1 140.6(5) . .
O10 W7 K1 103.0(5) . .
O65 W7 K1 65.5(5) . .
O38 W7 K1 144.6(4) . .
O21 W8 O55 105.1(8) . .
O21 W8 O7 100.4(7) . .
O55 W8 O7 86.3(6) . .
O21 W8 O31 103.7(7) . .
O55 W8 O31 151.2(7) . .
O7 W8 O31 88.8(6) . .
O21 W8 O15 97.9(7) . .
O55 W8 O15 86.3(6) . .
O7 W8 O15 161.4(6) . .
O31 W8 O15 89.5(7) . .
O70 W9 O3 103.1(7) . .
O70 W9 O28 104.6(8) . .
O3 W9 O28 152.3(6) . .
O70 W9 O66 99.7(8) . .
O3 W9 O66 88.2(6) . .
O28 W9 O66 87.9(6) . .
O70 W9 O55 103.1(9) . .
O3 W9 O55 89.4(6) . .
O28 W9 O55 83.8(7) . .
O66 W9 O55 157.0(7) . .
O70 W9 O33 168.5(8) . .
O3 W9 O33 71.6(5) . .
O28 W9 O33 81.2(6) . .
O66 W9 O33 70.3(6) . .
O55 W9 O33 87.2(6) . .
O70 W9 Na1 69.8(7) . .
O3 W9 Na1 130.3(5) . .
O28 W9 Na1 62.1(6) . .
O66 W9 Na1 47.9(5) . .
O55 W9 Na1 140.3(6) . .
O33 W9 Na1 105.4(5) . .
O70 W9 K1 38.0(7) . .
O3 W9 K1 139.9(5) . .
O28 W9 K1 67.6(5) . .
O66 W9 K1 90.4(5) . .
O55 W9 K1 106.0(6) . .
O33 W9 K1 144.0(4) . .
Na1 W9 K1 44.3(4) . .
O58 W10 O44 104.8(8) . .
O58 W10 O9 101.2(8) . .
O44 W10 O9 90.1(7) . .
O58 W10 O63 100.0(8) . .
O44 W10 O63 154.9(6) . .
O9 W10 O63 88.0(7) . .
O58 W10 O31 99.0(8) . .
O44 W10 O31 89.3(6) . .
O9 W10 O31 159.3(7) . .
O63 W10 O31 83.9(6) . .
O58 W10 O39 170.3(7) . .
O44 W10 O39 82.4(6) . .
O9 W10 O39 85.2(6) . .
O63 W10 O39 72.6(6) . .
O31 W10 O39 74.2(6) . .
O50 W11 O65 101.8(7) . .
O50 W11 O12 93.6(6) . .
O65 W11 O12 89.7(7) . .
O50 W11 O28 97.4(7) . .
O65 W11 O28 90.2(7) . .
O12 W11 O28 168.8(6) . .
O50 W11 O7 92.2(7) . .
O65 W11 O7 165.7(7) . .
O12 W11 O7 92.4(6) . .
O28 W11 O7 85.1(6) . .
O50 W11 O69 173.9(7) . .
O65 W11 O69 83.7(7) . .
O12 W11 O69 83.8(7) . .
O28 W11 O69 85.1(7) . .
O7 W11 O69 82.5(7) . .
O62 W12 O2 101.8(7) . .
O62 W12 O67 102.8(8) . .
O2 W12 O67 95.1(7) . .
O62 W12 O17 100.9(7) . .
O2 W12 O17 87.4(6) . .
O67 W12 O17 155.1(7) . .
O62 W12 O32 98.6(7) . .
O2 W12 O32 159.2(6) . .
O67 W12 O32 83.8(7) . .
O17 W12 O32 85.2(7) . .
O62 W12 O38 170.9(7) . .
O2 W12 O38 75.8(6) . .
O67 W12 O38 86.2(6) . .
O17 W12 O38 70.4(6) . .
O32 W12 O38 83.4(6) . .
O41 W13 O23 104.7(8) . .
O41 W13 O18 103.7(7) . .
O23 W13 O18 90.2(7) . .
O41 W13 O51 101.3(7) . .
O23 W13 O51 153.0(7) . .
O18 W13 O51 90.6(7) . .
O41 W13 O19 100.6(7) . .
O23 W13 O19 86.9(7) . .
O18 W13 O19 155.5(6) . .
O51 W13 O19 81.3(7) . .
O41 W13 O22 173.5(7) . .
O23 W13 O22 71.1(6) . .
O18 W13 O22 71.7(6) . .
O51 W13 O22 83.6(6) . .
O19 W13 O22 84.3(5) . .
O26 W14 O19 103.2(7) . .
O26 W14 O59 101.5(7) . .
O19 W14 O59 90.5(7) . .
O26 W14 O1 103.4(7) . .
O19 W14 O1 86.5(6) . .
O59 W14 O1 154.9(6) . .
O26 W14 O3 100.4(7) . .
O19 W14 O3 156.4(6) . .
O59 W14 O3 86.2(6) . .
O1 W14 O3 86.6(6) . .
O26 W14 O33 167.8(7) . .
O19 W14 O33 86.0(5) . .
O59 W14 O33 69.9(6) . .
O1 W14 O33 85.0(5) . .
O3 W14 O33 71.0(5) . .
O64 W15 O10 105.9(7) . .
O64 W15 O45 98.0(8) . .
O10 W15 O45 92.4(7) . .
O64 W15 O43 105.8(8) . .
O10 W15 O43 148.1(6) . .
O45 W15 O43 87.1(7) . .
O64 W15 O12 98.8(7) . .
O10 W15 O12 86.3(6) . .
O45 W15 O12 162.8(7) . .
O43 W15 O12 85.1(6) . .
O8 W16 O32 102.7(7) . .
O8 W16 O30 100.6(8) . .
O32 W16 O30 87.3(7) . .
O8 W16 O37 102.0(7) . .
O32 W16 O37 155.3(7) . .
O30 W16 O37 86.7(7) . .
O8 W16 O45 99.7(7) . .
O32 W16 O45 91.3(7) . .
O30 W16 O45 159.5(6) . .
O37 W16 O45 86.1(7) . .
O8 W16 O61 170.9(6) . .
O32 W16 O61 84.4(6) . .
O30 W16 O61 85.3(6) . .
O37 W16 O61 71.2(6) . .
O45 W16 O61 74.2(5) . .
O29 W17 O48 103.4(7) . .
O29 W17 O20 102.0(7) . .
O48 W17 O20 88.4(7) . .
O29 W17 O43 99.2(7) . .
O48 W17 O43 90.2(6) . .
O20 W17 O43 158.5(7) . .
O29 W17 O37 100.7(7) . .
O48 W17 O37 155.8(7) . .
O20 W17 O37 86.8(6) . .
O43 W17 O37 85.7(6) . .
O29 W17 O61 170.4(6) . .
O48 W17 O61 83.1(6) . .
O20 W17 O61 85.0(6) . .
O43 W17 O61 73.6(6) . .
O37 W17 O61 72.9(6) . .
O60 W18 O35 103.0(7) . .
O60 W18 O34 102.5(8) . .
O35 W18 O34 87.1(7) . .
O60 W18 O30 100.1(8) . .
O35 W18 O30 90.1(7) . .
O34 W18 O30 157.3(7) . .
O60 W18 O67 102.1(7) . .
O35 W18 O67 154.9(7) . .
O34 W18 O67 87.6(7) . .
O30 W18 O67 85.4(7) . .
O60 W18 O40 171.4(6) . .
O35 W18 O40 71.0(6) . .
O34 W18 O40 71.5(6) . .
O30 W18 O40 86.3(6) . .
O67 W18 O40 84.0(6) . .
O71 W19 O63 101.4(8) . .
O71 W19 O51 103.5(8) . .
O63 W19 O51 91.0(7) . .
O71 W19 O1 103.0(8) . .
O63 W19 O1 155.7(6) . .
O51 W19 O1 84.4(7) . .
O71 W19 O15 100.2(8) . .
O63 W19 O15 87.3(7) . .
O51 W19 O15 156.1(6) . .
O1 W19 O15 87.4(6) . .
O71 W19 O39 170.2(7) . .
O63 W19 O39 71.0(5) . .
O51 W19 O39 83.1(6) . .
O1 W19 O39 84.8(5) . .
O15 W19 O39 73.8(5) . .
O53 Se1 O54 103.8(8) . .
O53 Se1 O68 96.7(8) . 2_645
O54 Se1 O68 102.0(7) . 2_645
O39 Se2 O22 101.9(7) . .
O39 Se2 O33 97.9(7) . .
O22 Se2 O33 98.6(7) . .
O61 Se3 O38 98.4(7) . .
O61 Se3 O40 101.5(7) . .
O38 Se3 O40 100.2(7) . .
O48 Zr1 O47 82.1(6) . .
O48 Zr1 O52 159.6(6) . .
O47 Zr1 O52 96.6(6) . .
O48 Zr1 O44 94.9(6) . .
O47 Zr1 O44 159.5(6) . .
O52 Zr1 O44 79.2(6) . .
O48 Zr1 O46 119.8(6) . .
O47 Zr1 O46 77.7(6) . .
O52 Zr1 O46 79.3(6) . .
O44 Zr1 O46 120.5(6) . .
O48 Zr1 O1W 79.2(6) . .
O47 Zr1 O1W 77.8(6) . .
O52 Zr1 O1W 80.7(6) . .
O44 Zr1 O1W 81.7(6) . .
O46 Zr1 O1W 146.1(6) . .
O48 Zr1 O50 77.7(6) . .
O47 Zr1 O50 121.6(6) . .
O52 Zr1 O50 119.1(6) . .
O44 Zr1 O50 77.0(5) . .
O46 Zr1 O50 66.9(6) . .
O1W Zr1 O50 146.9(6) . .
O56 Zr2 O54 103.3(6) . 2_645
O56 Zr2 O2 87.3(6) . .
O54 Zr2 O2 154.1(6) 2_645 .
O56 Zr2 O14 137.7(6) . .
O54 Zr2 O14 102.6(6) 2_645 .
O2 Zr2 O14 83.8(6) . .
O56 Zr2 O53 80.5(6) . .
O54 Zr2 O53 78.5(6) 2_645 .
O2 Zr2 O53 80.1(6) . .
O14 Zr2 O53 137.6(6) . .
O56 Zr2 O5 75.4(5) . .
O54 Zr2 O5 73.6(5) 2_645 .
O2 Zr2 O5 132.3(5) . .
O14 Zr2 O5 80.5(5) . .
O53 Zr2 O5 137.4(5) . .
O56 Zr2 O2W 149.9(6) . .
O54 Zr2 O2W 75.1(6) 2_645 .
O2 Zr2 O2W 83.9(6) . .
O14 Zr2 O2W 69.8(6) . .
O53 Zr2 O2W 69.6(6) . .
O5 Zr2 O2W 130.2(6) . .
O56 Zr2 O38 76.9(5) . .
O54 Zr2 O38 142.2(5) 2_645 .
O2 Zr2 O38 62.9(5) . .
O14 Zr2 O38 62.2(5) . .
O53 Zr2 O38 137.1(6) . .
O5 Zr2 O38 69.9(5) . .
O2W Zr2 O38 123.1(5) . .
W14 O1 W19 148.3(8) . .
W12 O2 Zr2 131.2(8) . .
W9 O3 W14 125.9(7) . .
W4 O5 Zr2 143.4(7) . .
W8 O7 W11 150.6(8) . .
W3 O9 W10 148.4(9) . .
W15 O10 W7 156.6(8) . .
W2 O11 W3 127.7(8) . .
W11 O12 W15 145.3(8) . .
W7 O14 Zr2 131.2(8) . .
W7 O14 Na1 106.5(8) . .
Zr2 O14 Na1 113.6(7) . .
W7 O14 K1 114.2(7) . 2_745
Zr2 O14 K1 111.3(7) . 2_745
Na1 O14 K1 54.4(6) . 2_745
W8 O15 W19 127.2(8) . .
W2 O16 W4 150.4(9) . .
W7 O17 W12 123.7(8) . .
W13 O18 W3 126.6(8) . .
W14 O19 W13 151.9(8) . .
W17 O20 W1 148.4(9) . .
Se2 O22 W3 120.9(8) . .
Se2 O22 W2 125.3(8) . .
W3 O22 W2 89.5(5) . .
Se2 O22 W13 132.0(8) . .
W3 O22 W13 88.9(5) . .
W2 O22 W13 87.8(5) . .
W13 O23 W2 130.8(8) . .
W1 O24 W5 127.6(9) . .
W6 O25 W2 147.0(8) . .
W11 O28 W9 152.5(9) . .
W16 O30 W18 149.9(10) . .
W8 O31 W10 124.4(8) . .
W16 O32 W12 151.1(9) . .
Se2 O33 W6 115.9(7) . .
Se2 O33 W14 135.7(7) . .
W6 O33 W14 92.9(5) . .
Se2 O33 W9 117.6(7) . .
W6 O33 W9 93.3(5) . .
W14 O33 W9 91.5(5) . .
W18 O34 W5 130.0(9) . .
W18 O35 W1 126.2(8) . .
W6 O36 W4 148.9(8) . .
W16 O37 W17 124.6(8) . .
Se3 O38 W7 118.5(8) . .
Se3 O38 W12 136.0(8) . .
W7 O38 W12 92.9(5) . .
Se3 O38 Zr2 117.8(7) . .
W7 O38 Zr2 90.3(5) . .
W12 O38 Zr2 89.9(5) . .
Se2 O39 W10 119.2(7) . .
Se2 O39 W19 133.2(7) . .
W10 O39 W19 90.8(5) . .
Se3 O40 W1 120.9(7) . .
Se3 O40 W18 130.6(7) . .
W1 O40 W18 90.6(5) . .
Se3 O40 W5 124.4(7) . .
W1 O40 W5 91.3(5) . .
W18 O40 W5 87.9(4) . .
W4 O42 W5 143.2(8) . .
W15 O43 W17 126.7(8) . .
W10 O44 Zr1 153.5(9) . .
W15 O45 W16 125.9(8) . .
W4 O46 Zr1 173.9(9) . .
W1 O47 Zr1 153.5(9) . .
W17 O48 Zr1 155.7(9) . .
W7 O49 K1 117.7(9) . .
W7 O49 Na1 147.7(10) . 2_745
K1 O49 Na1 55.4(6) . 2_745
W11 O50 Zr1 168.6(8) . .
W13 O51 W19 157.9(9) . .
W3 O52 Zr1 159.0(9) . .
Se1 O53 Zr2 130.9(10) . .
Se1 O54 Zr2 135.9(9) . 2_645
W8 O55 W9 151.5(9) . .
W5 O56 Zr2 160.3(9) . .
W14 O59 W6 126.1(8) . .
Se3 O61 W17 120.3(8) . .
Se3 O61 W16 132.1(7) . .
W17 O61 W16 91.2(5) . .
W19 O63 W10 125.6(8) . .
W11 O65 W7 154.7(9) . .
W9 O66 W6 124.6(7) . .
W9 O66 Na1 100.6(7) . .
W6 O66 Na1 119.2(8) . .
W12 O67 W18 152.8(10) . .
Se1 O68 W4 135.2(8) 2_645 .
W11 O69 K1 117.0(8) . .
W9 O70 K1 121.1(9) . .
C1 N1 C2 112(2) . .
C1 N1 H1D 109.2 . .
C2 N1 H1D 109.2 . .
C1 N1 H1E 109.2 . .
C2 N1 H1E 109.2 . .
H1D N1 H1E 107.9 . .
C3 N2 C4 117(2) . .
C3 N2 H2D 108.0 . .
C4 N2 H2D 108.0 . .
C3 N2 H2E 108.0 . .
C4 N2 H2E 108.0 . .
H2D N2 H2E 107.2 . .
C5 N3 C6 116(5) . .
C5 N3 H3D 108.2 . .
C6 N3 H3D 108.2 . .
C5 N3 H3E 108.2 . .
C6 N3 H3E 108.2 . .
H3D N3 H3E 107.4 . .
C10 N5 C9 116(4) . .
C10 N5 H5D 108.2 . .
C9 N5 H5D 108.2 . .
C10 N5 H5E 108.2 . .
C9 N5 H5E 108.2 . .
H5D N5 H5E 107.4 . .
C12 N6 C11 117(4) . .
C12 N6 H6D 108.1 . .
C11 N6 H6D 108.1 . .
C12 N6 H6E 108.1 . .
C11 N6 H6E 108.1 . .
H6D N6 H6E 107.3 . .
N1 C1 H1A 109.5 . .
N1 C1 H1B 109.5 . .
H1A C1 H1B 109.5 . .
N1 C1 H1C 109.5 . .
H1A C1 H1C 109.5 . .
H1B C1 H1C 109.5 . .
N1 C2 H2A 109.5 . .
N1 C2 H2B 109.5 . .
H2A C2 H2B 109.5 . .
N1 C2 H2C 109.5 . .
H2A C2 H2C 109.5 . .
H2B C2 H2C 109.5 . .
N2 C3 H3A 109.5 . .
N2 C3 H3B 109.5 . .
H3A C3 H3B 109.5 . .
N2 C3 H3C 109.5 . .
H3A C3 H3C 109.5 . .
H3B C3 H3C 109.5 . .
N2 C4 H4A 109.5 . .
N2 C4 H4B 109.5 . .
H4A C4 H4B 109.5 . .
N2 C4 H4C 109.5 . .
H4A C4 H4C 109.5 . .
H4B C4 H4C 109.5 . .
N3 C5 H5A 109.5 . .
N3 C5 H5B 109.5 . .
H5A C5 H5B 109.5 . .
N3 C5 H5C 109.5 . .
H5A C5 H5C 109.5 . .
H5B C5 H5C 109.5 . .
N3 C6 H6A 109.5 . .
N3 C6 H6B 109.5 . .
H6A C6 H6B 109.5 . .
N3 C6 H6C 109.5 . .
H6A C6 H6C 109.5 . .
H6B C6 H6C 109.5 . .
N5 C9 H9A 109.5 . .
N5 C9 H9B 109.5 . .
H9A C9 H9B 109.5 . .
N5 C9 H9C 109.5 . .
H9A C9 H9C 109.5 . .
H9B C9 H9C 109.5 . .
N5 C10 H10A 109.5 . .
N5 C10 H10B 109.5 . .
H10A C10 H10B 109.5 . .
N5 C10 H10C 109.5 . .
H10A C10 H10C 109.5 . .
H10B C10 H10C 109.5 . .
N6 C11 H11A 109.5 . .
N6 C11 H11B 109.5 . .
H11A C11 H11B 109.5 . .
N6 C11 H11C 109.5 . .
H11A C11 H11C 109.5 . .
H11B C11 H11C 109.5 . .
N6 C12 H12A 109.5 . .
N6 C12 H12B 109.5 . .
H12A C12 H12B 109.5 . .
N6 C12 H12C 109.5 . .
H12A C12 H12C 109.5 . .
H12B C12 H12C 109.5 . .
Zr2 O2W K1 120.7(8) . 2_745
O69 K1 Na1 137.3(9) . 2_745
O69 K1 O2W 106.0(8) . 2_745
Na1 K1 O2W 91.7(8) 2_745 2_745
O69 K1 O70 79.5(7) . .
Na1 K1 O70 143.0(9) 2_745 .
O2W K1 O70 77.9(7) 2_745 .
O69 K1 Na1 99.2(8) . .
Na1 K1 Na1 92.6(8) 2_745 .
O2W K1 Na1 137.2(8) 2_745 .
O70 K1 Na1 73.2(7) . .
O69 K1 O49 78.6(7) . .
Na1 K1 O49 63.5(6) 2_745 .
O2W K1 O49 139.0(8) 2_745 .
O70 K1 O49 141.3(8) . .
Na1 K1 O49 79.3(7) . .
O69 K1 O14 155.9(8) . 2_745
Na1 K1 O14 57.1(6) 2_745 2_745
O2W K1 O14 50.2(5) 2_745 2_745
O70 K1 O14 90.7(7) . 2_745
Na1 K1 O14 98.9(7) . 2_745
O49 K1 O14 120.5(7) . 2_745
O69 K1 K1 129.5(9) . 2_745
Na1 K1 K1 47.9(6) 2_745 2_745
O2W K1 K1 124.5(9) 2_745 2_745
O70 K1 K1 110.4(9) . 2_745
Na1 K1 K1 44.7(6) . 2_745
O49 K1 K1 63.1(6) . 2_745
O14 K1 K1 74.5(6) 2_745 2_745
O69 K1 W9 67.0(5) . .
Na1 K1 W9 149.8(8) 2_745 .
O2W K1 W9 97.6(6) 2_745 .
O70 K1 W9 20.9(4) . .
Na1 K1 W9 61.4(5) . .
O49 K1 W9 120.5(6) . .
O14 K1 W9 108.9(5) 2_745 .
K1 K1 W9 104.6(7) 2_745 .
O69 K1 W7 67.5(5) . .
Na1 K1 W7 81.6(6) 2_745 .
O2W K1 W7 158.2(7) 2_745 .
O70 K1 W7 119.3(7) . .
Na1 K1 W7 64.2(5) . .
O49 K1 W7 22.0(4) . .
O14 K1 W7 135.4(6) 2_745 .
K1 K1 W7 64.8(5) 2_745 .
W9 K1 W7 98.5(4) . .
K1 Na1 O66 151.0(10) 2_745 .
K1 Na1 O14 68.5(7) 2_745 .
O66 Na1 O14 134.2(9) . .
K1 Na1 K1 87.4(8) 2_745 .
O66 Na1 K1 103.8(8) . .
O14 Na1 K1 97.3(8) . .
K1 Na1 O49 61.1(6) 2_745 2_745
O66 Na1 O49 95.0(7) . 2_745
O14 Na1 O49 129.4(9) . 2_745
K1 Na1 O49 77.1(7) . 2_745
K1 Na1 W9 155.7(8) 2_745 .
O66 Na1 W9 31.4(4) . .
O14 Na1 W9 128.7(7) . .
K1 Na1 W9 74.3(6) . .
O49 Na1 W9 98.6(6) 2_745 .
K1 Na1 Na1 45.1(6) 2_745 2_745
O66 Na1 Na1 139.3(9) . 2_745
O14 Na1 Na1 81.0(7) . 2_745
K1 Na1 Na1 42.2(5) . 2_745
O49 Na1 Na1 61.1(6) 2_745 2_745
W9 Na1 Na1 114.9(7) . 2_745

loop_
_geom_bond_atom_site_label_1
_geom_bond_atom_site_label_2
_geom_bond_distance
_geom_bond_site_symmetry_2
W1 O6 1.680(16) .
W1 O47 1.843(15) .
W1 O24 1.924(17) .
W1 O20 1.930(15) .
W1 O35 1.968(14) .
W1 O40 2.360(14) .
W2 O57 1.704(16) .
W2 O16 1.810(16) .
W2 O11 1.916(15) .
W2 O25 1.961(16) .
W2 O23 1.970(15) .
W2 O22 2.500(16) .
W3 O27 1.711(17) .
W3 O52 1.806(16) .
W3 O9 1.895(17) .
W3 O11 1.920(16) .
W3 O18 1.984(14) .
W3 O22 2.390(16) .
W4 O46 1.779(14) .
W4 O5 1.780(14) .
W4 O42 1.870(15) .
W4 O36 1.985(15) .
W4 O68 2.056(14) .
W4 O16 2.073(15) .
W5 O13 1.677(14) .
W5 O56 1.824(15) .
W5 O34 1.903(16) .
W5 O42 1.951(15) .
W5 O24 1.950(16) .
W5 O40 2.501(13) .
W6 O4 1.673(17) .
W6 O36 1.878(14) .
W6 O25 1.893(16) .
W6 O59 1.923(15) .
W6 O66 1.945(15) .
W6 O33 2.333(14) .
W7 O49 1.705(17) .
W7 O14 1.834(14) .
W7 O17 1.855(15) .
W7 O10 1.987(14) .
W7 O65 1.992(16) .
W7 O38 2.337(16) .
W8 O21 1.694(15) .
W8 O55 1.878(16) .
W8 O7 1.898(15) .
W8 O31 1.902(17) .
W8 O15 1.924(14) .
W9 O70 1.672(18) .
W9 O3 1.892(13) .
W9 O28 1.930(16) .
W9 O66 1.940(15) .
W9 O55 1.948(16) .
W9 O33 2.397(15) .
W10 O58 1.672(18) .
W10 O44 1.836(15) .
W10 O9 1.926(17) .
W10 O63 1.979(15) .
W10 O31 2.012(17) .
W10 O39 2.342(14) .
W11 O50 1.736(15) .
W11 O65 1.865(16) .
W11 O12 1.878(14) .
W11 O28 1.916(16) .
W11 O7 1.939(14) .
W11 O69 2.205(17) .
W12 O62 1.711(16) .
W12 O2 1.829(16) .
W12 O67 1.882(17) .
W12 O17 1.987(16) .
W12 O32 1.994(16) .
W12 O38 2.338(14) .
W13 O41 1.698(15) .
W13 O23 1.848(16) .
W13 O18 1.854(15) .
W13 O51 1.870(17) .
W13 O19 1.947(15) .
W13 O22 2.506(15) .
W14 O26 1.684(15) .
W14 O19 1.887(15) .
W14 O59 1.914(17) .
W14 O1 1.916(14) .
W14 O3 1.954(13) .
W14 O33 2.384(13) .
W15 O64 1.741(17) .
W15 O10 1.851(14) .
W15 O45 1.893(16) .
W15 O43 1.922(16) .
W15 O12 1.963(15) .
W16 O8 1.731(16) .
W16 O32 1.845(16) .
W16 O30 1.897(16) .
W16 O37 1.904(17) .
W16 O45 1.957(17) .
W16 O61 2.455(15) .
W17 O29 1.677(16) .
W17 O48 1.849(15) .
W17 O20 1.918(15) .
W17 O43 1.949(16) .
W17 O37 1.968(16) .
W17 O61 2.341(15) .
W18 O60 1.724(17) .
W18 O35 1.880(15) .
W18 O34 1.901(15) .
W18 O30 1.923(17) .
W18 O67 1.935(17) .
W18 O40 2.465(14) .
W19 O71 1.701(17) .
W19 O63 1.880(16) .
W19 O51 1.917(16) .
W19 O1 1.921(15) .
W19 O15 1.925(15) .
W19 O39 2.477(13) .
Se1 O53 1.687(16) .
Se1 O54 1.701(15) .
Se1 O68 1.708(14) 2_645
Se2 O39 1.674(14) .
Se2 O22 1.683(15) .
Se2 O33 1.713(14) .
Se3 O61 1.695(15) .
Se3 O38 1.705(15) .
Se3 O40 1.718(14) .
Zr1 O48 2.045(16) .
Zr1 O47 2.072(15) .
Zr1 O52 2.093(16) .
Zr1 O44 2.114(15) .
Zr1 O46 2.147(15) .
Zr1 O1W 2.253(16) .
Zr1 O50 2.276(16) .
Zr2 O56 2.089(15) .
Zr2 O54 2.107(14) 2_645
Zr2 O2 2.120(15) .
Zr2 O14 2.126(15) .
Zr2 O53 2.171(16) .
Zr2 O5 2.242(15) .
Zr2 O2W 2.300(15) .
Zr2 O38 2.739(15) .
O14 Na1 2.85(2) .
O14 K1 3.16(2) 2_745
O49 K1 2.94(2) .
O49 Na1 3.00(3) 2_745
O54 Zr2 2.107(14) 2_645
O66 Na1 2.76(3) .
O68 Se1 1.708(14) 2_645
O69 K1 2.74(3) .
O70 K1 2.88(3) .
N1 C1 1.50(3) .
N1 C2 1.52(4) .
N1 H1D 0.9000 .
N1 H1E 0.9000 .
N2 C3 1.45(4) .
N2 C4 1.55(4) .
N2 H2D 0.9000 .
N2 H2E 0.9000 .
N3 C5 1.47(5) .
N3 C6 1.50(6) .
N3 H3D 0.9000 .
N3 H3E 0.9000 .
N5 C10 1.36(6) .
N5 C9 1.51(5) .
N5 H5D 0.9000 .
N5 H5E 0.9000 .
N6 C12 1.46(4) .
N6 C11 1.63(7) .
N6 H6D 0.9000 .
N6 H6E 0.9000 .
C1 H1A 0.9600 .
C1 H1B 0.9600 .
C1 H1C 0.9600 .
C2 H2A 0.9600 .
C2 H2B 0.9600 .
C2 H2C 0.9600 .
C3 H3A 0.9600 .
C3 H3B 0.9600 .
C3 H3C 0.9600 .
C4 H4A 0.9600 .
C4 H4B 0.9600 .
C4 H4C 0.9600 .
C5 H5A 0.9600 .
C5 H5B 0.9600 .
C5 H5C 0.9600 .
C6 H6A 0.9600 .
C6 H6B 0.9600 .
C6 H6C 0.9600 .
C9 H9A 0.9600 .
C9 H9B 0.9600 .
C9 H9C 0.9600 .
C10 H10A 0.9600 .
C10 H10B 0.9600 .
C10 H10C 0.9600 .
C11 H11A 0.9600 .
C11 H11B 0.9600 .
C11 H11C 0.9600 .
C12 H12A 0.9600 .
C12 H12B 0.9600 .
C12 H12C 0.9600 .
O2W K1 2.76(2) 2_745
K1 O2W 2.76(2) 2_745
K1 O14 3.16(2) 2_745
Na1 O49 3.00(3) 2_745

loop_
_platon_squeeze_void_nr
_platon_squeeze_void_average_x
_platon_squeeze_void_average_y
_platon_squeeze_void_average_z
_platon_squeeze_void_volume
_platon_squeeze_void_count_electrons
1 0.206 0.968 0.694 90.0 13.7
2 0.794 0.032 0.306 90.1 17.5
